data_1522142
loop_
_publ_author_name
'Wang, X.-Q.'
'Liu, L.-M.'
'Jacobson, A.J.'

_publ_section_title
;
 Synthesis and structures of yttrium-transition metal sulfates Y M (O H)3
 (S O4), M = Ni, Cu
;
_journal_name_full 'Journal of Solid State Chemistry'
_journal_page_first 641
_journal_page_last 646
_journal_volume 147
_journal_year 1999
_chemical_formula_sum 'H3 Ni O7 S Y'
_chemical_name_systematic 'Y Ni (O H)3 (S O4)'
_space_group_IT_number 19
_symmetry_space_group_name_Hall 'P 2ac 2ab'
_symmetry_space_group_name_H-M 'P 21 21 21'
_cell_angle_alpha 90
_cell_angle_beta 90
_cell_angle_gamma 90
_cell_formula_units_Z 4
_cell_length_a 13.3347
_cell_length_b 6.1256
_cell_length_c 6.483
_cell_volume 529.551
_citation_journal_id_ASTM JSSCBI
_cod_data_source_file Wang_JSSCBI_1999_364.cif
_cod_data_source_block H3Ni1O7S1Y1
_cod_original_cell_volume 529.5511
_cod_original_formula_sum 'H3 Ni1 O7 S1 Y1'
_cod_database_code 1522142

loop_
_symmetry_equiv_pos_as_xyz
x,y,z
-x+1/2,-y,z+1/2
x+1/2,-y+1/2,-z
-x,y+1/2,-z+1/2

loop_
_atom_site_label
_atom_site_type_symbol
_atom_site_fract_x
_atom_site_fract_y
_atom_site_fract_z
_atom_site_occupancy
_atom_site_U_iso_or_equiv
O5 O-2 0.9109 0.2083 0.6731 1 0.0
O6 O-2 0.9699 -0.02 0.052 1 0.0
O7 O-2 0.05 -0.0059 0.4361 1 0.0
O4 O-2 0.8062 0.5021 0.4347 1 0.0
O2 O-2 0.8525 0.1293 0.363 1 0.0
O1 O-2 0.7207 0.2008 0.6004 1 0.0
Y1 Y+3 0.9202 0.2247 0.3104 1 0.0
S1 S+6 0.8166 0.2787 0.5228 1 0.0
O3 O-2 0.8912 0.7191 0.6963 1 0.0
Ni1 Ni+2 0.0047 -0.0336 0.7424 1 0.0
